data_4087357
loop_
_publ_author_name
'Kaleta, Ji\<r\'i'
'Janou\<sek, Zbyn\<ek'
'Ne\<cas, Marek'
'Mazal, Ctibor'

_publ_section_title
;
 Molecular Rods Combiningo-Carborane and Bicyclo[1.1.1]pentane Cages: An
 Insertion of the Triple Bond Located Next to a Highly Strained Cage
;
_journal_issue 5
_journal_name_full Organometallics
_journal_page_first 967
_journal_paper_doi 10.1021/acs.organomet.5b00002
_journal_volume 34
_journal_year 2015
_chemical_formula_sum 'C21 H34 B20 I2'
_chemical_formula_weight 756.48
_space_group_IT_number 61
_space_group_name_Hall '-P 2ac 2ab'
_space_group_name_H-M_alt 'P b c a'
_symmetry_cell_setting orthorhombic
_symmetry_space_group_name_H-M 'P b c a'
_atom_sites_solution_hydrogens geom
_atom_sites_solution_primary direct
_atom_sites_solution_secondary difmap
_audit_creation_method SHELXL-97
_cell_angle_alpha 90.00
_cell_angle_beta 90.00
_cell_angle_gamma 90.00
_cell_formula_units_Z 8
_cell_length_a 9.5643(14)
_cell_length_b 21.986(7)
_cell_length_c 31.851(5)
_cell_measurement_reflns_used 5376
_cell_measurement_temperature 120(2)
_cell_measurement_theta_max 27.65
_cell_measurement_theta_min 2.84
_cell_volume 6698(3)
_computing_cell_refinement 'CrysAlis RED (Oxford Diffraction Ltd, 2009)'
_computing_data_collection 'CrysAlis CCD (Oxford Diffraction Ltd, 2009)'
_computing_data_reduction 'CrysAlis RED (Oxford Diffraction Ltd, 2009)'
_computing_structure_refinement 'SHELXL-97 (Sheldrick, 1997)'
_computing_structure_solution 'SHELXS-97 (Sheldrick, 1990)'
_diffrn_ambient_temperature 120(2)
_diffrn_detector_area_resol_mean 8.4353
_diffrn_measured_fraction_theta_full 0.998
_diffrn_measured_fraction_theta_max 0.998
_diffrn_measurement_device_type 'Xcalibur, Sapphire2, large Be window'
_diffrn_measurement_method '\w scan'
_diffrn_radiation_monochromator graphite
_diffrn_radiation_source 'Enhance (Mo) X-ray Source'
_diffrn_radiation_type MoK\a
_diffrn_radiation_wavelength 0.71073
_diffrn_reflns_av_R_equivalents 0.0502
_diffrn_reflns_av_sigmaI/netI 0.0971
_diffrn_reflns_limit_h_max 11
_diffrn_reflns_limit_h_min -11
_diffrn_reflns_limit_k_max 26
_diffrn_reflns_limit_k_min -14
_diffrn_reflns_limit_l_max 22
_diffrn_reflns_limit_l_min -37
_diffrn_reflns_number 19190
_diffrn_reflns_theta_full 25.00
_diffrn_reflns_theta_max 25.00
_diffrn_reflns_theta_min 2.89
_diffrn_standards_number 0
_exptl_absorpt_coefficient_mu 1.894
_exptl_absorpt_correction_T_max 1.00000
_exptl_absorpt_correction_T_min 0.81523
_exptl_absorpt_correction_type multi-scan
_exptl_absorpt_process_details 'CrysAlis RED (Oxford Diffraction Ltd, 2009)'
_exptl_crystal_density_diffrn 1.500
_exptl_crystal_density_method 'not measured'
_exptl_crystal_description block
_exptl_crystal_F_000 2928
_exptl_crystal_size_max 0.30
_exptl_crystal_size_mid 0.20
_exptl_crystal_size_min 0.10
_refine_diff_density_max 0.867
_refine_diff_density_min -0.574
_refine_diff_density_rms 0.097
_refine_ls_extinction_method none
_refine_ls_goodness_of_fit_ref 0.837
_refine_ls_hydrogen_treatment constr
_refine_ls_matrix_type full
_refine_ls_number_parameters 416
_refine_ls_number_reflns 5888
_refine_ls_number_restraints 215
_refine_ls_restrained_S_all 0.827
_refine_ls_R_factor_all 0.0800
_refine_ls_R_factor_gt 0.0381
_refine_ls_shift/su_max 0.001
_refine_ls_shift/su_mean 0.000
_refine_ls_structure_factor_coef Fsqd
_refine_ls_weighting_details 'calc w=1/[\s^2^(Fo^2^)+(0.0253P)^2^+0.0000P] where P=(Fo^2^+2Fc^2^)/3'
_refine_ls_weighting_scheme calc
_refine_ls_wR_factor_gt 0.0621
_refine_ls_wR_factor_ref 0.0663
_reflns_number_gt 3429
_reflns_number_total 5888
_reflns_threshold_expression >2sigma(I)
_cod_data_source_file om5b00002_si_002.cif
_cod_data_source_block 11_kal16
_cod_depositor_comments
;
The following automatic conversions were performed:

data item '_symmetry_cell_setting' value 'Orthorhombic' was changed
to 'orthorhombic' in accordance with the
/home/saulius/struct/COD-crude-data/automatic-downloads/DataCite-retrospective/ACS/depositions/lib/dictionaries/cif_core.dic
dictionary named 'cif_core.dic' version 2.4.2 last updated on
2011-04-26.

Automatic conversion script
Id: cif_fix_values 6909 2019-04-08 15:41:33Z antanas 
;
_cod_original_sg_symbol_H-M Pbca
_cod_database_code 4087357

loop_
_symmetry_equiv_pos_as_xyz
'x, y, z'
'-x+1/2, -y, z+1/2'
'-x, y+1/2, -z+1/2'
'x+1/2, -y+1/2, -z'
'-x, -y, -z'
'x-1/2, y, -z-1/2'
'x, -y-1/2, z-1/2'
'-x-1/2, y-1/2, z'

loop_
_atom_site_label
_atom_site_type_symbol
_atom_site_fract_x
_atom_site_fract_y
_atom_site_fract_z
_atom_site_U_iso_or_equiv
_atom_site_adp_type
_atom_site_occupancy
_atom_site_symmetry_multiplicity
_atom_site_calc_flag
_atom_site_refinement_flags
_atom_site_disorder_assembly
_atom_site_disorder_group
I1 I 0.90126(4) 0.566016(14) 0.302895(10) 0.03010(10) Uani 1 1 d . A .
I2 I 1.06499(4) 0.998177(17) 0.078597(11) 0.03729(11) Uani 1 1 d . . .
B1 B 0.8470(6) 0.6011(2) 0.07203(17) 0.0231(15) Uani 1 1 d . A .
H1 H 0.7507 0.5753 0.0812 0.028 Uiso 1 1 calc R . .
B2 B 1.0425(5) 0.6951(2) 0.09351(17) 0.0170(13) Uani 1 1 d . A .
H2 H 1.0728 0.7311 0.1167 0.020 Uiso 1 1 calc R . .
B3 B 0.9673(6) 0.7129(3) 0.04408(16) 0.0224(15) Uani 1 1 d . . .
H3 H 0.9496 0.7612 0.0341 0.027 Uiso 1 1 calc R . .
B4 B 0.8459(6) 0.6556(2) 0.03073(17) 0.0254(15) Uani 1 1 d . . .
H4 H 0.7491 0.6655 0.0122 0.031 Uiso 1 1 calc R . .
B5 B 1.1395(6) 0.6815(3) 0.04677(16) 0.0256(15) Uani 1 1 d . . .
H5 H 1.2353 0.7083 0.0386 0.031 Uiso 1 1 calc R . .
B6 B 1.0165(7) 0.6564(3) 0.00837(18) 0.0295(16) Uani 1 1 d . . .
H6 H 1.0326 0.6667 -0.0257 0.035 Uiso 1 1 calc R . .
B7 B 0.9410(6) 0.5864(2) 0.02488(17) 0.0252(15) Uani 1 1 d . . .
H7 H 0.9073 0.5503 0.0023 0.030 Uiso 1 1 calc R . .
B8 B 1.0177(6) 0.5691(3) 0.07420(17) 0.0234(14) Uani 1 1 d . A .
H8 H 1.0342 0.5209 0.0844 0.028 Uiso 1 1 calc R . .
B9 B 1.1391(6) 0.6265(2) 0.08808(17) 0.0218(14) Uani 1 1 d . A .
H9 H 1.2345 0.6168 0.1074 0.026 Uiso 1 1 calc R . .
B10 B 1.1231(6) 0.6029(2) 0.03468(17) 0.0246(15) Uani 1 1 d . . .
H10 H 1.2089 0.5776 0.0183 0.029 Uiso 1 1 calc R . .
B11 B 0.4012(6) 0.8379(2) 0.12454(16) 0.0187(13) Uani 1 1 d . A .
H11 H 0.4076 0.8411 0.0895 0.022 Uiso 1 1 calc R . .
B12 B 0.3382(6) 0.7727(3) 0.14941(17) 0.0194(14) Uani 1 1 d . A .
H12 H 0.3005 0.7326 0.1309 0.023 Uiso 1 1 calc R . .
B13 B 0.4311(5) 0.7641(2) 0.19741(16) 0.0208(13) Uani 1 1 d . A .
H13 H 0.4551 0.7182 0.2109 0.025 Uiso 1 1 calc R . .
B14 B 0.5505(6) 0.8241(2) 0.20159(16) 0.0176(13) Uani 1 1 d . A .
H14 H 0.6545 0.8184 0.2172 0.021 Uiso 1 1 calc R . .
B15 B 0.4554(6) 0.8926(2) 0.20463(16) 0.0177(14) Uani 1 1 d . . .
H15 H 0.4958 0.9324 0.2229 0.021 Uiso 1 1 calc R . .
B16 B 0.3927(6) 0.8271(2) 0.22944(17) 0.0204(13) Uani 1 1 d . . .
H16 H 0.3901 0.8234 0.2645 0.024 Uiso 1 1 calc R . .
B17 B 0.2593(6) 0.7948(2) 0.19758(18) 0.0215(13) Uani 1 1 d . . .
H17 H 0.1685 0.7695 0.2113 0.026 Uiso 1 1 calc R . .
B18 B 0.2403(6) 0.8409(2) 0.15206(16) 0.0218(14) Uani 1 1 d . . .
H18 H 0.1375 0.8465 0.1357 0.026 Uiso 1 1 calc R . .
B19 B 0.3615(6) 0.9015(3) 0.15623(17) 0.0219(14) Uani 1 1 d . . .
H19 H 0.3396 0.9473 0.1423 0.026 Uiso 1 1 calc R . .
B20 B 0.2740(6) 0.8745(2) 0.20190(17) 0.0226(14) Uani 1 1 d . . .
H20 H 0.1930 0.9024 0.2185 0.027 Uiso 1 1 calc R . .
C1 C 0.7599(5) 0.7108(2) 0.10536(14) 0.0186(10) Uani 1 1 d U . .
C2 C 0.6235(5) 0.75760(19) 0.13190(14) 0.0189(10) Uani 1 1 d U A .
C3A C 0.657(2) 0.7557(8) 0.0851(5) 0.026(2) Uani 0.282(6) 1 d PDU A 1
H3A1 H 0.6992 0.7931 0.0731 0.031 Uiso 0.282(6) 1 calc PR A 1
H3A2 H 0.5848 0.7376 0.0667 0.031 Uiso 0.282(6) 1 calc PR A 1
C4A C 0.7861(17) 0.7576(8) 0.1397(6) 0.023(2) Uani 0.282(6) 1 d PDU A 1
H4A1 H 0.8368 0.7949 0.1311 0.027 Uiso 0.282(6) 1 calc PR A 1
H4A2 H 0.8177 0.7415 0.1671 0.027 Uiso 0.282(6) 1 calc PR A 1
C5A C 0.6324(19) 0.6887(7) 0.1301(6) 0.025(2) Uani 0.282(6) 1 d PDU A 1
H5A1 H 0.5587 0.6681 0.1136 0.030 Uiso 0.282(6) 1 calc PR A 1
H5A2 H 0.6525 0.6680 0.1571 0.030 Uiso 0.282(6) 1 calc PR A 1
C3B C 0.7332(8) 0.7788(3) 0.0987(2) 0.0244(15) Uani 0.718(6) 1 d PDU A 2
H3B1 H 0.6955 0.7906 0.0709 0.029 Uiso 0.718(6) 1 calc PR A 2
H3B2 H 0.8069 0.8067 0.1089 0.029 Uiso 0.718(6) 1 calc PR A 2
C4B C 0.7434(8) 0.7231(4) 0.1531(2) 0.0294(16) Uani 0.718(6) 1 d PDU A 2
H4B1 H 0.7162 0.6878 0.1705 0.035 Uiso 0.718(6) 1 calc PR A 2
H4B2 H 0.8169 0.7485 0.1662 0.035 Uiso 0.718(6) 1 calc PR A 2
C5B C 0.5988(7) 0.7024(3) 0.1035(3) 0.0298(16) Uani 0.718(6) 1 d PDU A 2
H5B1 H 0.5542 0.7108 0.0761 0.036 Uiso 0.718(6) 1 calc PR A 2
H5B2 H 0.5614 0.6656 0.1174 0.036 Uiso 0.718(6) 1 calc PR A 2
C7 C 0.8714(5) 0.67689(18) 0.08178(13) 0.0171(11) Uani 1 1 d . A .
C8 C 0.9720(5) 0.6253(2) 0.10754(14) 0.0190(11) Uani 1 1 d U . .
C9 C 0.9496(5) 0.61283(19) 0.15355(14) 0.0163(10) Uani 1 1 d U A .
C10 C 1.0356(5) 0.6404(2) 0.18316(13) 0.0207(11) Uani 1 1 d U . .
H10A H 1.1046 0.6686 0.1742 0.025 Uiso 1 1 calc R A .
C11 C 1.0220(5) 0.6272(2) 0.22612(14) 0.0199(11) Uani 1 1 d U A .
H11A H 1.0810 0.6464 0.2461 0.024 Uiso 1 1 calc R . .
C12 C 0.9216(5) 0.58603(19) 0.23886(13) 0.0191(10) Uani 1 1 d U . .
C13 C 0.8374(5) 0.5577(2) 0.20946(14) 0.0250(12) Uani 1 1 d U A .
H13A H 0.7685 0.5294 0.2183 0.030 Uiso 1 1 calc R . .
C14 C 0.8531(5) 0.5705(2) 0.16713(14) 0.0207(10) Uani 1 1 d U . .
H14A H 0.7967 0.5499 0.1472 0.025 Uiso 1 1 calc R A .
C15 C 0.5087(5) 0.79261(19) 0.15371(13) 0.0147(11) Uani 1 1 d . . .
C16 C 0.5236(5) 0.8693(2) 0.15770(13) 0.0156(11) Uani 1 1 d . A .
C17 C 0.6505(5) 0.89995(19) 0.13916(14) 0.0151(11) Uani 1 1 d . . .
C18 C 0.6508(5) 0.92022(18) 0.09772(14) 0.0177(12) Uani 1 1 d . A .
H18A H 0.5694 0.9153 0.0810 0.021 Uiso 1 1 calc R . .
C19 C 0.7684(5) 0.94750(18) 0.08059(14) 0.0214(12) Uani 1 1 d . . .
H19A H 0.7674 0.9610 0.0523 0.026 Uiso 1 1 calc R A .
C20 C 0.8882(5) 0.95510(19) 0.10497(15) 0.0216(12) Uani 1 1 d . A .
C21 C 0.8896(5) 0.93662(19) 0.14610(13) 0.0196(11) Uani 1 1 d . . .
H21A H 0.9708 0.9422 0.1628 0.023 Uiso 1 1 calc R A .
C22 C 0.7705(5) 0.90961(18) 0.16306(14) 0.0199(12) Uani 1 1 d . A .
H22A H 0.7711 0.8975 0.1917 0.024 Uiso 1 1 calc R . .

loop_
_atom_site_aniso_label
_atom_site_aniso_U_11
_atom_site_aniso_U_22
_atom_site_aniso_U_33
_atom_site_aniso_U_23
_atom_site_aniso_U_13
_atom_site_aniso_U_12
I1 0.0375(2) 0.02796(17) 0.02482(17) 0.00585(18) 0.00340(18) 0.0066(2)
I2 0.02898(18) 0.0387(2) 0.0442(2) 0.0058(2) 0.00619(19) -0.0117(2)
B1 0.032(4) 0.008(3) 0.029(4) -0.007(3) -0.007(3) 0.001(3)
B2 0.020(3) 0.011(3) 0.019(3) 0.000(3) 0.001(3) 0.002(3)
B3 0.023(4) 0.023(3) 0.021(3) 0.001(3) 0.004(3) 0.004(3)
B4 0.031(4) 0.027(3) 0.018(3) 0.001(3) 0.000(3) -0.001(3)
B5 0.022(4) 0.032(4) 0.023(3) -0.001(3) 0.005(3) 0.004(3)
B6 0.036(4) 0.034(4) 0.018(3) -0.004(3) 0.003(3) 0.008(3)
B7 0.028(4) 0.022(3) 0.026(3) -0.007(3) -0.003(3) 0.005(3)
B8 0.020(3) 0.016(3) 0.035(3) -0.011(3) 0.005(3) 0.004(3)
B9 0.013(3) 0.023(3) 0.030(4) 0.000(3) 0.000(3) 0.004(3)
B10 0.020(4) 0.025(3) 0.029(3) -0.007(3) 0.006(3) 0.005(3)
B11 0.016(3) 0.018(3) 0.022(3) -0.001(3) -0.008(3) 0.001(3)
B12 0.014(3) 0.021(3) 0.023(3) -0.002(3) -0.002(3) -0.003(3)
B13 0.022(3) 0.027(3) 0.014(3) 0.005(3) 0.004(3) 0.003(3)
B14 0.023(3) 0.016(3) 0.014(3) -0.001(3) -0.001(3) -0.002(3)
B15 0.026(3) 0.015(3) 0.013(3) -0.003(3) 0.002(3) 0.002(3)
B16 0.018(3) 0.020(3) 0.023(3) -0.001(3) 0.001(3) -0.002(3)
B17 0.008(3) 0.025(3) 0.031(3) 0.003(3) 0.003(3) -0.003(3)
B18 0.017(3) 0.026(3) 0.023(3) -0.004(3) -0.001(3) 0.000(3)
B19 0.015(3) 0.023(3) 0.028(3) -0.006(3) -0.001(3) 0.008(3)
B20 0.016(3) 0.021(3) 0.031(4) -0.002(3) 0.002(3) 0.000(3)
C1 0.017(2) 0.016(2) 0.023(2) -0.002(2) 0.001(2) 0.0020(19)
C2 0.015(2) 0.017(2) 0.024(2) -0.0025(19) 0.0016(18) 0.0015(19)
C3A 0.025(5) 0.025(5) 0.027(3) -0.002(4) 0.003(4) 0.011(4)
C4A 0.018(3) 0.023(5) 0.028(4) -0.008(4) 0.004(4) 0.007(4)
C5A 0.023(4) 0.020(3) 0.033(5) -0.004(4) 0.010(4) 0.004(4)
C3B 0.023(3) 0.017(3) 0.033(3) -0.001(3) 0.009(3) 0.006(3)
C4B 0.031(4) 0.032(4) 0.025(3) -0.003(3) 0.001(3) 0.017(3)
C5B 0.019(3) 0.030(3) 0.041(4) -0.016(3) 0.006(3) -0.001(3)
C7 0.019(3) 0.012(2) 0.020(3) -0.002(2) -0.005(2) 0.005(2)
C8 0.016(3) 0.015(3) 0.027(2) -0.001(2) 0.001(2) 0.003(2)
C9 0.010(2) 0.012(2) 0.027(2) -0.001(2) -0.001(2) 0.0076(19)
C10 0.020(3) 0.016(2) 0.025(2) 0.001(2) 0.001(2) 0.001(2)
C11 0.019(3) 0.018(2) 0.022(2) -0.002(2) -0.005(2) 0.010(2)
C12 0.023(3) 0.018(2) 0.017(2) 0.0065(19) 0.001(2) 0.013(2)
C13 0.026(3) 0.016(3) 0.033(3) 0.004(2) 0.006(2) 0.001(2)
C14 0.023(3) 0.015(2) 0.024(2) -0.005(2) -0.002(2) 0.003(2)
C15 0.014(3) 0.011(2) 0.019(3) 0.000(2) 0.000(2) -0.001(2)
C16 0.013(3) 0.016(3) 0.018(3) -0.003(2) -0.005(2) -0.004(2)
C17 0.014(3) 0.009(3) 0.022(3) -0.005(2) -0.001(2) 0.002(2)
C18 0.022(3) 0.008(3) 0.022(3) -0.002(2) -0.007(2) -0.004(2)
C19 0.033(3) 0.013(3) 0.018(3) 0.001(2) 0.003(3) -0.001(2)
C20 0.015(3) 0.012(2) 0.038(3) -0.006(2) 0.003(3) 0.000(2)
C21 0.019(3) 0.013(2) 0.026(3) 0.001(2) -0.004(2) -0.003(3)
C22 0.028(3) 0.007(2) 0.025(3) -0.001(2) 0.000(3) 0.002(2)

loop_
_atom_type_symbol
_atom_type_description
_atom_type_scat_dispersion_real
_atom_type_scat_dispersion_imag
_atom_type_scat_source
C C 0.0033 0.0016 'International Tables Vol C Tables 4.2.6.8 and 6.1.1.4'
H H 0.0000 0.0000 'International Tables Vol C Tables 4.2.6.8 and 6.1.1.4'
B B 0.0013 0.0007 'International Tables Vol C Tables 4.2.6.8 and 6.1.1.4'
I I -0.4742 1.8119 'International Tables Vol C Tables 4.2.6.8 and 6.1.1.4'

loop_
_geom_angle_atom_site_label_1
_geom_angle_atom_site_label_2
_geom_angle_atom_site_label_3
_geom_angle
C7 B1 C8 59.2(3)
C7 B1 B7 105.1(4)
C8 B1 B7 105.0(4)
C7 B1 B8 104.6(4)
C8 B1 B8 57.4(3)
B7 B1 B8 59.8(3)
C7 B1 B4 58.6(3)
C8 B1 B4 106.3(4)
B7 B1 B4 60.1(3)
B8 B1 B4 107.5(4)
C7 B2 C8 58.8(3)
C7 B2 B3 58.3(3)
C8 B2 B3 105.5(4)
C7 B2 B9 106.0(4)
C8 B2 B9 58.4(3)
B3 B2 B9 108.2(4)
C7 B2 B5 105.9(4)
C8 B2 B5 105.7(4)
B3 B2 B5 60.4(3)
B9 B2 B5 60.3(3)
C7 B3 B6 105.8(4)
C7 B3 B4 59.0(3)
B6 B3 B4 60.8(3)
C7 B3 B2 59.4(3)
B6 B3 B2 108.1(4)
B4 B3 B2 108.8(4)
C7 B3 B5 106.4(4)
B6 B3 B5 60.6(3)
B4 B3 B5 109.9(4)
B2 B3 B5 59.9(3)
C7 B4 B3 58.8(3)
C7 B4 B1 58.7(3)
B3 B4 B1 107.4(4)
C7 B4 B6 104.3(4)
B3 B4 B6 59.1(3)
B1 B4 B6 107.3(4)
C7 B4 B7 105.1(4)
B3 B4 B7 107.4(4)
B1 B4 B7 60.0(3)
B6 B4 B7 59.9(3)
B10 B5 B2 107.4(4)
B10 B5 B9 60.1(3)
B2 B5 B9 59.8(3)
B10 B5 B6 59.5(3)
B2 B5 B6 106.4(4)
B9 B5 B6 107.1(4)
B10 B5 B3 106.5(4)
B2 B5 B3 59.7(3)
B9 B5 B3 107.2(4)
B6 B5 B3 58.6(3)
B3 B6 B10 108.7(4)
B3 B6 B7 108.3(4)
B10 B6 B7 61.2(3)
B3 B6 B4 60.1(3)
B10 B6 B4 109.4(4)
B7 B6 B4 60.1(3)
B3 B6 B5 60.8(3)
B10 B6 B5 60.1(3)
B7 B6 B5 109.4(4)
B4 B6 B5 109.4(4)
B8 B7 B6 106.2(4)
B8 B7 B1 60.1(3)
B6 B7 B1 107.3(4)
B8 B7 B4 107.5(4)
B6 B7 B4 60.0(3)
B1 B7 B4 59.9(3)
B8 B7 B10 59.4(3)
B6 B7 B10 59.1(3)
B1 B7 B10 107.8(4)
B4 B7 B10 107.7(4)
C8 B8 B9 59.4(3)
C8 B8 B7 107.1(4)
B9 B8 B7 109.9(4)
C8 B8 B10 106.7(4)
B9 B8 B10 60.5(3)
B7 B8 B10 61.1(3)
C8 B8 B1 59.8(3)
B9 B8 B1 109.3(4)
B7 B8 B1 60.1(3)
B10 B8 B1 109.2(4)
C8 B9 B8 57.9(3)
C8 B9 B2 59.5(3)
B8 B9 B2 106.7(4)
C8 B9 B10 105.1(4)
B8 B9 B10 59.9(3)
B2 B9 B10 107.1(4)
C8 B9 B5 106.1(4)
B8 B9 B5 107.4(4)
B2 B9 B5 59.9(3)
B10 B9 B5 59.7(3)
B6 B10 B8 106.7(4)
B6 B10 B5 60.4(3)
B8 B10 B5 107.6(4)
B6 B10 B9 107.9(4)
B8 B10 B9 59.6(3)
B5 B10 B9 60.2(3)
B6 B10 B7 59.7(3)
B8 B10 B7 59.4(3)
B5 B10 B7 108.5(4)
B9 B10 B7 107.8(4)
C15 B11 C16 59.4(3)
C15 B11 B12 58.8(3)
C16 B11 B12 106.6(4)
C15 B11 B19 106.3(4)
C16 B11 B19 58.5(3)
B12 B11 B19 108.5(4)
C15 B11 B18 106.0(4)
C16 B11 B18 105.8(4)
B12 B11 B18 60.4(3)
B19 B11 B18 60.0(3)
C15 B12 B11 59.5(3)
C15 B12 B18 106.7(4)
B11 B12 B18 60.6(3)
C15 B12 B17 105.6(4)
B11 B12 B17 108.4(4)
B18 B12 B17 60.2(3)
C15 B12 B13 58.5(3)
B11 B12 B13 107.8(4)
B18 B12 B13 108.3(4)
B17 B12 B13 60.0(3)
C15 B13 B14 59.9(3)
C15 B13 B16 106.0(4)
B14 B13 B16 59.9(3)
C15 B13 B17 105.4(4)
B14 B13 B17 108.4(4)
B16 B13 B17 60.4(3)
C15 B13 B12 58.3(3)
B14 B13 B12 108.1(4)
B16 B13 B12 108.0(4)
B17 B13 B12 60.0(3)
C15 B14 C16 58.8(3)
C15 B14 B16 105.3(4)
C16 B14 B16 105.0(4)
C15 B14 B13 58.5(3)
C16 B14 B13 105.9(4)
B16 B14 B13 60.3(3)
C15 B14 B15 105.8(4)
C16 B14 B15 58.5(3)
B16 B14 B15 59.7(3)
B13 B14 B15 108.2(4)
C16 B15 B16 106.3(3)
C16 B15 B14 60.0(3)
B16 B15 B14 59.9(3)
C16 B15 B20 105.2(4)
B16 B15 B20 60.3(3)
B14 B15 B20 108.1(4)
C16 B15 B19 58.2(3)
B16 B15 B19 107.9(4)
B14 B15 B19 107.8(4)
B20 B15 B19 59.7(3)
B15 B16 B14 60.4(3)
B15 B16 B13 108.3(4)
B14 B16 B13 59.8(3)
B15 B16 B20 60.8(3)
B14 B16 B20 108.8(4)
B13 B16 B20 108.1(4)
B15 B16 B17 108.5(4)
B14 B16 B17 108.3(4)
B13 B16 B17 60.3(3)
B20 B16 B17 59.6(3)
B20 B17 B13 107.7(4)
B20 B17 B12 107.7(4)
B13 B17 B12 60.1(3)
B20 B17 B16 60.1(3)
B13 B17 B16 59.3(3)
B12 B17 B16 107.3(4)
B20 B17 B18 60.3(3)
B13 B17 B18 108.0(4)
B12 B17 B18 59.7(3)
B16 B17 B18 108.1(4)
B12 B18 B19 107.1(4)
B12 B18 B11 59.0(3)
B19 B18 B11 59.8(3)
B12 B18 B17 60.1(3)
B19 B18 B17 107.5(4)
B11 B18 B17 107.0(4)
B12 B18 B20 107.4(4)
B19 B18 B20 60.2(3)
B11 B18 B20 107.4(4)
B17 B18 B20 59.4(3)
C16 B19 B11 59.4(3)
C16 B19 B18 106.5(4)
B11 B19 B18 60.1(3)
C16 B19 B20 105.4(4)
B11 B19 B20 107.7(4)
B18 B19 B20 60.2(3)
C16 B19 B15 58.4(3)
B11 B19 B15 107.2(4)
B18 B19 B15 108.0(4)
B20 B19 B15 59.8(3)
B17 B20 B16 60.3(3)
B17 B20 B19 107.8(4)
B16 B20 B19 107.4(4)
B17 B20 B18 60.2(3)
B16 B20 B18 108.2(4)
B19 B20 B18 59.7(3)
B17 B20 B15 107.6(4)
B16 B20 B15 58.9(3)
B19 B20 B15 60.5(3)
B18 B20 B15 108.2(4)
C7 C1 C4A 125.3(7)
C7 C1 C5A 131.8(7)
C4A C1 C5A 88.5(9)
C7 C1 C3B 122.2(4)
C4A C1 C3B 57.8(7)
C5A C1 C3B 104.3(7)
C7 C1 C3A 124.2(7)
C4A C1 C3A 88.4(9)
C5A C1 C3A 84.9(9)
C3B C1 C3A 37.5(7)
C7 C1 C4B 130.5(4)
C4A C1 C4B 36.4(7)
C5A C1 C4B 58.0(7)
C3B C1 C4B 87.0(4)
C3A C1 C4B 103.6(7)
C7 C1 C5B 128.8(4)
C4A C1 C5B 105.7(7)
C5A C1 C5B 36.1(7)
C3B C1 C5B 86.8(4)
C3A C1 C5B 55.0(7)
C4B C1 C5B 87.5(4)
C7 C1 C2 175.8(4)
C4A C1 C2 54.3(6)
C5A C1 C2 51.9(6)
C3B C1 C2 53.6(3)
C3A C1 C2 52.3(6)
C4B C1 C2 52.3(3)
C5B C1 C2 52.3(3)
C15 C2 C5A 124.5(7)
C15 C2 C3A 128.2(7)
C5A C2 C3A 85.6(9)
C15 C2 C4B 126.5(4)
C5A C2 C4B 58.7(8)
C3A C2 C4B 104.9(7)
C15 C2 C5B 124.3(4)
C5A C2 C5B 36.5(7)
C3A C2 C5B 55.5(7)
C4B C2 C5B 89.0(4)
C15 C2 C3B 130.4(4)
C5A C2 C3B 103.6(7)
C3A C2 C3B 37.2(7)
C4B C2 C3B 86.7(4)
C5B C2 C3B 86.6(4)
C15 C2 C4A 130.1(7)
C5A C2 C4A 87.2(9)
C3A C2 C4A 86.8(9)
C4B C2 C4A 36.0(6)
C5B C2 C4A 104.2(7)
C3B C2 C4A 56.2(7)
C15 C2 C1 177.1(4)
C5A C2 C1 52.6(6)
C3A C2 C1 52.6(6)
C4B C2 C1 53.3(3)
C5B C2 C1 53.3(3)
C3B C2 C1 52.2(3)
C4A C2 C1 51.8(6)
C2 C3A C1 75.1(7)
C1 C4A C2 74.0(7)
C2 C5A C1 75.4(8)
C1 C3B C2 74.1(4)
C2 C4B C1 74.5(4)
C2 C5B C1 74.4(4)
C1 C7 C8 119.4(3)
C1 C7 B3 120.2(4)
C8 C7 B3 110.2(3)
C1 C7 B4 120.7(4)
C8 C7 B4 110.9(3)
B3 C7 B4 62.3(3)
C1 C7 B1 118.5(4)
C8 C7 B1 60.9(3)
B3 C7 B1 113.4(4)
B4 C7 B1 62.7(3)
C1 C7 B2 116.7(4)
C8 C7 B2 60.9(3)
B3 C7 B2 62.3(3)
B4 C7 B2 113.9(4)
B1 C7 B2 113.2(4)
C9 C8 B8 121.1(4)
C9 C8 C7 120.7(4)
B8 C8 C7 109.4(3)
C9 C8 B9 119.1(4)
B8 C8 B9 62.7(3)
C7 C8 B9 110.1(3)
C9 C8 B1 118.8(4)
B8 C8 B1 62.8(3)
C7 C8 B1 59.9(3)
B9 C8 B1 114.4(4)
C9 C8 B2 117.8(4)
B8 C8 B2 112.6(4)
C7 C8 B2 60.3(3)
B9 C8 B2 62.1(3)
B1 C8 B2 111.9(4)
C14 C9 C10 118.5(4)
C14 C9 C8 121.5(4)
C10 C9 C8 119.8(4)
C9 C10 C11 121.1(4)
C12 C11 C10 119.1(4)
C11 C12 C13 120.1(4)
C11 C12 I1 119.2(3)
C13 C12 I1 120.7(3)
C12 C13 C14 120.3(5)
C9 C14 C13 121.0(4)
C2 C15 B12 122.1(4)
C2 C15 C16 118.7(4)
B12 C15 C16 110.1(4)
C2 C15 B13 120.4(4)
B12 C15 B13 63.3(3)
C16 C15 B13 110.0(3)
C2 C15 B11 119.0(4)
B12 C15 B11 61.7(3)
C16 C15 B11 60.8(3)
B13 C15 B11 113.5(4)
C2 C15 B14 116.3(4)
B12 C15 B14 113.5(4)
C16 C15 B14 60.9(3)
B13 C15 B14 61.6(3)
B11 C15 B14 112.8(3)
C17 C16 C15 118.8(4)
C17 C16 B19 122.3(4)
C15 C16 B19 109.6(3)
C17 C16 B15 121.0(4)
C15 C16 B15 109.3(3)
B19 C16 B15 63.5(3)
C17 C16 B11 119.1(4)
C15 C16 B11 59.9(3)
B19 C16 B11 62.1(3)
B15 C16 B11 113.4(4)
C17 C16 B14 116.9(4)
C15 C16 B14 60.2(3)
B19 C16 B14 113.3(4)
B15 C16 B14 61.5(3)
B11 C16 B14 111.4(3)
C22 C17 C18 117.9(4)
C22 C17 C16 121.1(4)
C18 C17 C16 121.0(4)
C19 C18 C17 120.9(4)
C18 C19 C20 119.9(4)
C21 C20 C19 120.3(4)
C21 C20 I2 120.3(4)
C19 C20 I2 119.3(3)
C20 C21 C22 119.2(4)
C17 C22 C21 121.8(4)

loop_
_geom_bond_atom_site_label_1
_geom_bond_atom_site_label_2
_geom_bond_distance
I1 C12 2.096(4)
I2 C20 2.112(5)
B1 C7 1.712(6)
B1 C8 1.730(7)
B1 B7 1.780(8)
B1 B8 1.779(8)
B1 B4 1.780(7)
B2 C7 1.726(7)
B2 C8 1.735(7)
B2 B3 1.775(7)
B2 B9 1.778(7)
B2 B5 1.779(7)
B3 C7 1.707(7)
B3 B6 1.749(7)
B3 B4 1.766(8)
B3 B5 1.788(8)
B4 C7 1.710(7)
B4 B6 1.780(8)
B4 B7 1.782(8)
B5 B10 1.778(8)
B5 B9 1.788(7)
B5 B6 1.784(8)
B6 B10 1.768(8)
B6 B7 1.779(8)
B7 B8 1.775(8)
B7 B10 1.806(8)
B8 C8 1.686(6)
B8 B9 1.770(7)
B8 B10 1.775(8)
B9 C8 1.715(7)
B9 B10 1.785(7)
B11 C15 1.706(7)
B11 C16 1.721(6)
B11 B12 1.744(7)
B11 B19 1.767(7)
B11 B18 1.773(7)
B12 C15 1.694(7)
B12 B18 1.770(8)
B12 B17 1.777(7)
B12 B13 1.779(7)
B13 C15 1.697(6)
B13 B14 1.751(7)
B13 B16 1.760(7)
B13 B17 1.777(7)
B14 C15 1.722(6)
B14 C16 1.734(6)
B14 B16 1.752(7)
B14 B15 1.760(7)
B15 C16 1.709(6)
B15 B16 1.748(7)
B15 B20 1.782(8)
B15 B19 1.795(7)
B16 B20 1.774(7)
B16 B17 1.778(7)
B17 B20 1.765(8)
B17 B18 1.779(7)
B18 B19 1.771(8)
B18 B20 1.780(7)
B19 C16 1.705(7)
B19 B20 1.780(8)
C1 C7 1.502(6)
C1 C4A 1.524(15)
C1 C5A 1.532(16)
C1 C3B 1.533(7)
C1 C3A 1.534(15)
C1 C4B 1.552(7)
C1 C5B 1.553(8)
C1 C2 1.865(6)
C2 C15 1.510(6)
C2 C5A 1.518(16)
C2 C3A 1.527(16)
C2 C4B 1.531(7)
C2 C5B 1.532(7)
C2 C3B 1.562(7)
C2 C4A 1.576(16)
C7 C8 1.699(6)
C8 C9 1.506(6)
C9 C14 1.380(6)
C9 C10 1.390(6)
C10 C11 1.405(6)
C11 C12 1.381(6)
C12 C13 1.383(6)
C13 C14 1.386(6)
C15 C16 1.697(6)
C16 C17 1.509(6)
C17 C22 1.394(6)
C17 C18 1.393(6)
C18 C19 1.387(6)
C19 C20 1.394(6)
C20 C21 1.372(6)
C21 C22 1.394(6)
